data_7045066
loop_
_publ_author_name
'Cheng, Ming-Chuan'
'Hua, Shao-An'
'Lv, Qiying'
'Sigrist, Marc'
'Lee, Gene-Hsiang'
'Liu, Yu-Chiao'
'Chiang, Ming-Hsi'
'Peng, Shie-Ming'

_publ_section_title
;
 Stepwise synthesis of the heterotrimetallic chains
 [MRu<sub>2</sub>(dpa)<sub>4</sub>X<sub>2</sub>]<sup>0/1+</sup> using
 group 7 to group 12 transition metal ions and
 [Ru<sub>2</sub>(dpa)<sub>4</sub>Cl].
;
_journal_issue 5
_journal_name_full 'Dalton transactions (Cambridge, England : 2003)'
_journal_page_first 1422
_journal_page_last 1434
_journal_paper_doi 10.1039/c7dt04114d
_journal_volume 47
_journal_year 2018
_chemical_formula_sum 'C40 H32 Cl N12 Ru2'
_chemical_formula_weight 918.36
_space_group_crystal_system monoclinic
_space_group_IT_number 14
_space_group_name_Hall '-P 2yn'
_space_group_name_H-M_alt 'P 1 21/n 1'
_symmetry_space_group_name_Hall '-P 2yn'
_symmetry_space_group_name_H-M 'P 1 21/n 1'
_atom_sites_solution_hydrogens geom
_audit_creation_method SHELXL-2014/7
_audit_update_record
;
2017-10-26 deposited with the CCDC.
2017-12-18 downloaded from the CCDC.
;
_cell_angle_alpha 90
_cell_angle_beta 99.8469(12)
_cell_angle_gamma 90
_cell_formula_units_Z 4
_cell_length_a 9.7288(4)
_cell_length_b 18.8437(7)
_cell_length_c 20.4662(8)
_cell_measurement_reflns_used 21772
_cell_measurement_temperature 150(2)
_cell_measurement_theta_max 27.50
_cell_measurement_theta_min 1.48
_cell_volume 3696.7(3)
_computing_cell_refinement DENZO-SMN
_computing_data_collection 'NONIUS COLLECT'
_computing_data_reduction DENZO-SMN
_computing_molecular_graphics 'Bruker SHELXTL'
_computing_publication_material 'Bruker SHELXTL'
_computing_structure_refinement 'SHELXL-2014/7 (Sheldrick, 2014)'
_computing_structure_solution 'SHELXS-97 (Sheldrick 2008)'
_diffrn_ambient_temperature 150(2)
_diffrn_measured_fraction_theta_full 0.997
_diffrn_measured_fraction_theta_max 0.987
_diffrn_measurement_device_type 'NONIUS KappaCCD'
_diffrn_measurement_method '\w scans'
_diffrn_radiation_type MoK\a
_diffrn_radiation_wavelength 0.71073
_diffrn_reflns_av_R_equivalents 0.0487
_diffrn_reflns_av_unetI/netI 0.0633
_diffrn_reflns_Laue_measured_fraction_full 0.997
_diffrn_reflns_Laue_measured_fraction_max 0.987
_diffrn_reflns_limit_h_max 12
_diffrn_reflns_limit_h_min -12
_diffrn_reflns_limit_k_max 24
_diffrn_reflns_limit_k_min -24
_diffrn_reflns_limit_l_max 26
_diffrn_reflns_limit_l_min -26
_diffrn_reflns_number 21765
_diffrn_reflns_point_group_measured_fraction_full 0.997
_diffrn_reflns_point_group_measured_fraction_max 0.987
_diffrn_reflns_theta_full 25.242
_diffrn_reflns_theta_max 27.498
_diffrn_reflns_theta_min 1.479
_exptl_absorpt_coefficient_mu 0.938
_exptl_absorpt_correction_T_max 0.868
_exptl_absorpt_correction_T_min 0.726
_exptl_absorpt_correction_type multi-scan
_exptl_absorpt_process_details 'SORTAV (Blessing, 1995)'
_exptl_crystal_colour dark-brown
_exptl_crystal_density_diffrn 1.650
_exptl_crystal_description rod
_exptl_crystal_F_000 1844
_exptl_crystal_size_max 0.500
_exptl_crystal_size_mid 0.250
_exptl_crystal_size_min 0.130
_refine_diff_density_max 2.610
_refine_diff_density_min -0.781
_refine_diff_density_rms 0.113
_refine_ls_extinction_method none
_refine_ls_goodness_of_fit_ref 1.031
_refine_ls_hydrogen_treatment constr
_refine_ls_matrix_type full
_refine_ls_number_parameters 496
_refine_ls_number_reflns 8396
_refine_ls_number_restraints 0
_refine_ls_restrained_S_all 1.031
_refine_ls_R_factor_all 0.0901
_refine_ls_R_factor_gt 0.0481
_refine_ls_shift/su_max 0.000
_refine_ls_shift/su_mean 0.000
_refine_ls_structure_factor_coef Fsqd
_refine_ls_weighting_details 'w=1/[\s^2^(Fo^2^)+(0.0597P)^2^+4.8632P] where P=(Fo^2^+2Fc^2^)/3'
_refine_ls_weighting_scheme calc
_refine_ls_wR_factor_gt 0.1130
_refine_ls_wR_factor_ref 0.1294
_reflns_Friedel_coverage 0.000
_reflns_number_gt 5493
_reflns_number_total 8396
_reflns_threshold_expression 'I > 2\s(I)'
_cod_data_source_file c7dt04114d2.cif
_cod_data_source_block ic15396
_cod_depositor_comments 'Adding full bibliography for 7045062--7045073.cif.'
_cod_database_code 7045066
_shelx_shelxl_version_number 2014/7
_shelx_space_group_comment
; 
The symmetry employed for this shelxl refinement is uniquely defined 
by the following loop, which should always be used as a source of 
symmetry information in preference to the above space-group names. 
They are only intended as comments. 
;
_shelx_estimated_absorpt_t_min 0.651
_shelx_estimated_absorpt_t_max 0.888

loop_
_space_group_symop_operation_xyz
'x, y, z'
'-x+1/2, y+1/2, -z+1/2'
'-x, -y, -z'
'x-1/2, -y-1/2, z-1/2'

loop_
_atom_site_label
_atom_site_type_symbol
_atom_site_fract_x
_atom_site_fract_y
_atom_site_fract_z
_atom_site_U_iso_or_equiv
_atom_site_adp_type
_atom_site_occupancy
_atom_site_site_symmetry_order
_atom_site_calc_flag
_atom_site_refinement_flags_posn
_atom_site_refinement_flags_adp
Ru1 Ru 0.47833(4) 0.23271(2) 0.20690(2) 0.02564(11) Uani 1 1 d . .
Ru2 Ru 0.40165(3) 0.23543(2) 0.09456(2) 0.02311(11) Uani 1 1 d . .
Cl1 Cl 0.56321(13) 0.23422(7) 0.33109(6) 0.0374(3) Uani 1 1 d . .
N1 N 0.6696(4) 0.1877(2) 0.18929(18) 0.0299(9) Uani 1 1 d . .
N2 N 0.5580(3) 0.16749(19) 0.08306(18) 0.0256(8) Uani 1 1 d . .
N3 N 0.4195(4) 0.1806(2) -0.01437(19) 0.0300(9) Uani 1 1 d . .
N4 N 0.2845(4) 0.27683(19) 0.21813(19) 0.0285(9) Uani 1 1 d . .
N5 N 0.2516(4) 0.30741(19) 0.10692(18) 0.0271(8) Uani 1 1 d . .
N6 N 0.2054(5) 0.4285(2) 0.0846(2) 0.0461(11) Uani 1 1 d . .
N7 N 0.5508(4) 0.3370(2) 0.19932(18) 0.0293(9) Uani 1 1 d . .
N8 N 0.5357(4) 0.31826(19) 0.08629(18) 0.0278(8) Uani 1 1 d . .
N9 N 0.7513(4) 0.3262(2) 0.0501(2) 0.0430(11) Uani 1 1 d . .
N10 N 0.3961(4) 0.12998(19) 0.20961(18) 0.0283(8) Uani 1 1 d . .
N11 N 0.2744(4) 0.14941(18) 0.10456(17) 0.0235(8) Uani 1 1 d . .
N12 N 0.1967(4) 0.0666(2) 0.01816(19) 0.0340(9) Uani 1 1 d . .
C1 C 0.7838(5) 0.1846(3) 0.2367(2) 0.0361(11) Uani 1 1 d . .
H1 H 0.7778 0.2019 0.2797 0.043 Uiso 1 1 calc R U
C2 C 0.9100(5) 0.1570(3) 0.2255(3) 0.0426(13) Uani 1 1 d . .
H2 H 0.9877 0.1539 0.2605 0.051 Uiso 1 1 calc R U
C3 C 0.9201(5) 0.1343(3) 0.1623(3) 0.0406(12) Uani 1 1 d . .
H3 H 1.0065 0.1169 0.1532 0.049 Uiso 1 1 calc R U
C4 C 0.8064(5) 0.1369(3) 0.1131(2) 0.0349(11) Uani 1 1 d . .
H4 H 0.8131 0.1217 0.0695 0.042 Uiso 1 1 calc R U
C5 C 0.6783(4) 0.1624(2) 0.1279(2) 0.0293(10) Uani 1 1 d . .
C6 C 0.5275(4) 0.1426(2) 0.0186(2) 0.0275(10) Uani 1 1 d . .
C7 C 0.5821(5) 0.0844(3) -0.0106(2) 0.0333(11) Uani 1 1 d . .
H7 H 0.6579 0.0580 0.0130 0.040 Uiso 1 1 calc R U
C8 C 0.5236(5) 0.0663(3) -0.0746(3) 0.0449(13) Uani 1 1 d . .
H8 H 0.5587 0.0266 -0.0952 0.054 Uiso 1 1 calc R U
C9 C 0.4146(5) 0.1052(3) -0.1088(2) 0.0431(13) Uani 1 1 d . .
H9 H 0.3746 0.0938 -0.1532 0.052 Uiso 1 1 calc R U
C10 C 0.3651(5) 0.1621(3) -0.0756(2) 0.0374(12) Uani 1 1 d . .
H10 H 0.2886 0.1888 -0.0982 0.045 Uiso 1 1 calc R U
C11 C 0.2389(5) 0.2744(2) 0.2776(2) 0.0346(11) Uani 1 1 d . .
H11 H 0.2953 0.2513 0.3139 0.042 Uiso 1 1 calc R U
C12 C 0.1156(6) 0.3038(3) 0.2871(3) 0.0446(13) Uani 1 1 d . .
H12 H 0.0884 0.3024 0.3295 0.053 Uiso 1 1 calc R U
C13 C 0.0310(5) 0.3357(3) 0.2341(3) 0.0423(13) Uani 1 1 d . .
H13 H -0.0562 0.3554 0.2396 0.051 Uiso 1 1 calc R U
C14 C 0.0732(5) 0.3387(2) 0.1734(2) 0.0349(11) Uani 1 1 d . .
H14 H 0.0157 0.3604 0.1366 0.042 Uiso 1 1 calc R U
C15 C 0.2043(4) 0.3090(2) 0.1666(2) 0.0285(10) Uani 1 1 d . .
C16 C 0.2163(4) 0.3619(2) 0.0610(2) 0.0296(10) Uani 1 1 d . .
C17 C 0.2028(5) 0.3472(3) -0.0054(2) 0.0320(11) Uani 1 1 d . .
H17 H 0.2107 0.2999 -0.0204 0.038 Uiso 1 1 calc R U
C18 C 0.1775(5) 0.4024(3) -0.0499(3) 0.0456(14) Uani 1 1 d . .
H18 H 0.1689 0.3931 -0.0960 0.055 Uiso 1 1 calc R U
C19 C 0.1646(6) 0.4703(3) -0.0283(3) 0.0558(16) Uani 1 1 d . .
H19 H 0.1469 0.5088 -0.0586 0.067 Uiso 1 1 calc R U
C20 C 0.1781(7) 0.4809(3) 0.0386(3) 0.0583(17) Uani 1 1 d . .
H20 H 0.1678 0.5279 0.0539 0.070 Uiso 1 1 calc R U
C21 C 0.5722(5) 0.3825(2) 0.2516(2) 0.0336(11) Uani 1 1 d . .
H21 H 0.5533 0.3662 0.2931 0.040 Uiso 1 1 calc R U
C22 C 0.6191(6) 0.4500(3) 0.2479(3) 0.0451(13) Uani 1 1 d . .
H22 H 0.6331 0.4796 0.2860 0.054 Uiso 1 1 calc R U
C23 C 0.6463(6) 0.4750(3) 0.1877(3) 0.0478(14) Uani 1 1 d . .
H23 H 0.6805 0.5218 0.1842 0.057 Uiso 1 1 calc R U
C24 C 0.6235(6) 0.4317(3) 0.1336(3) 0.0420(13) Uani 1 1 d . .
H24 H 0.6416 0.4484 0.0921 0.050 Uiso 1 1 calc R U
C25 C 0.5730(4) 0.3620(2) 0.1391(2) 0.0290(10) Uani 1 1 d . .
C26 C 0.6124(5) 0.3246(2) 0.0332(2) 0.0283(10) Uani 1 1 d . .
C27 C 0.5453(6) 0.3273(3) -0.0313(3) 0.0478(14) Uani 1 1 d . .
H27 H 0.4464 0.3271 -0.0422 0.057 Uiso 1 1 calc R U
C28 C 0.6285(7) 0.3305(3) -0.0802(3) 0.0590(17) Uani 1 1 d . .
H28 H 0.5861 0.3317 -0.1256 0.071 Uiso 1 1 calc R U
C29 C 0.7691(6) 0.3318(3) -0.0638(3) 0.0525(16) Uani 1 1 d . .
H29 H 0.8261 0.3337 -0.0971 0.063 Uiso 1 1 calc R U
C30 C 0.8260(6) 0.3302(3) 0.0003(3) 0.0538(16) Uani 1 1 d . .
H30 H 0.9248 0.3320 0.0117 0.065 Uiso 1 1 calc R U
C31 C 0.4287(6) 0.0885(3) 0.2645(2) 0.0427(13) Uani 1 1 d . .
H31 H 0.4972 0.1052 0.2999 0.051 Uiso 1 1 calc R U
C32 C 0.3681(6) 0.0238(3) 0.2714(3) 0.0516(15) Uani 1 1 d . .
H32 H 0.3921 -0.0031 0.3110 0.062 Uiso 1 1 calc R U
C33 C 0.2704(6) -0.0009(3) 0.2188(3) 0.0423(13) Uani 1 1 d . .
H33 H 0.2261 -0.0454 0.2220 0.051 Uiso 1 1 calc R U
C34 C 0.2385(5) 0.0384(2) 0.1628(2) 0.0319(11) Uani 1 1 d . .
H34 H 0.1722 0.0212 0.1268 0.038 Uiso 1 1 calc R U
C35 C 0.3044(4) 0.1057(2) 0.1576(2) 0.0264(10) Uani 1 1 d . .
C36 C 0.1798(5) 0.1287(2) 0.0475(2) 0.0284(10) Uani 1 1 d . .
C37 C 0.0736(5) 0.1760(2) 0.0211(2) 0.0315(11) Uani 1 1 d . .
H37 H 0.0624 0.2195 0.0431 0.038 Uiso 1 1 calc R U
C38 C -0.0139(5) 0.1593(3) -0.0365(2) 0.0366(11) Uani 1 1 d . .
H38 H -0.0865 0.1908 -0.0548 0.044 Uiso 1 1 calc R U
C39 C 0.0048(5) 0.0959(3) -0.0676(2) 0.0378(12) Uani 1 1 d . .
H39 H -0.0524 0.0835 -0.1083 0.045 Uiso 1 1 calc R U
C40 C 0.1086(5) 0.0515(3) -0.0378(2) 0.0381(12) Uani 1 1 d . .
H40 H 0.1187 0.0070 -0.0583 0.046 Uiso 1 1 calc R U

loop_
_atom_site_aniso_label
_atom_site_aniso_U_11
_atom_site_aniso_U_22
_atom_site_aniso_U_33
_atom_site_aniso_U_23
_atom_site_aniso_U_13
_atom_site_aniso_U_12
Ru1 0.02388(19) 0.0264(2) 0.0273(2) -0.00310(16) 0.00620(14) -0.00257(15)
Ru2 0.01869(18) 0.0249(2) 0.0264(2) -0.00231(15) 0.00555(14) 0.00045(15)
Cl1 0.0416(7) 0.0403(7) 0.0300(6) -0.0029(5) 0.0051(5) -0.0071(6)
N1 0.025(2) 0.034(2) 0.032(2) -0.0013(17) 0.0064(16) -0.0025(17)
N2 0.0191(18) 0.028(2) 0.030(2) -0.0026(16) 0.0048(15) 0.0031(16)
N3 0.0237(19) 0.034(2) 0.033(2) 0.0004(17) 0.0060(16) 0.0031(17)
N4 0.028(2) 0.026(2) 0.034(2) -0.0030(17) 0.0117(17) 0.0013(16)
N5 0.0249(19) 0.027(2) 0.031(2) -0.0002(17) 0.0091(16) 0.0047(16)
N6 0.055(3) 0.029(2) 0.058(3) -0.001(2) 0.017(2) 0.006(2)
N7 0.025(2) 0.029(2) 0.034(2) -0.0036(17) 0.0076(16) -0.0038(17)
N8 0.0229(19) 0.031(2) 0.030(2) 0.0010(17) 0.0058(16) -0.0006(16)
N9 0.029(2) 0.044(3) 0.058(3) 0.011(2) 0.015(2) 0.003(2)
N10 0.026(2) 0.026(2) 0.032(2) 0.0015(17) 0.0041(16) 0.0012(16)
N11 0.0192(17) 0.0231(19) 0.029(2) 0.0028(16) 0.0045(15) 0.0008(15)
N12 0.034(2) 0.033(2) 0.035(2) -0.0074(18) 0.0042(18) -0.0005(18)
C1 0.030(3) 0.039(3) 0.038(3) 0.000(2) 0.000(2) -0.004(2)
C2 0.027(3) 0.049(3) 0.047(3) 0.005(3) -0.007(2) 0.000(2)
C3 0.020(2) 0.048(3) 0.053(3) -0.002(3) 0.003(2) 0.003(2)
C4 0.025(2) 0.038(3) 0.044(3) -0.007(2) 0.010(2) 0.001(2)
C5 0.020(2) 0.027(2) 0.041(3) 0.000(2) 0.006(2) 0.0001(19)
C6 0.020(2) 0.027(2) 0.036(3) 0.002(2) 0.0081(19) -0.0018(19)
C7 0.023(2) 0.037(3) 0.041(3) -0.007(2) 0.009(2) 0.005(2)
C8 0.041(3) 0.052(3) 0.046(3) -0.016(3) 0.020(3) 0.002(3)
C9 0.035(3) 0.069(4) 0.027(3) -0.005(3) 0.010(2) -0.012(3)
C10 0.028(2) 0.050(3) 0.035(3) 0.008(2) 0.006(2) -0.004(2)
C11 0.037(3) 0.038(3) 0.031(3) 0.000(2) 0.015(2) -0.003(2)
C12 0.054(3) 0.041(3) 0.046(3) 0.000(3) 0.028(3) 0.001(3)
C13 0.038(3) 0.042(3) 0.054(3) -0.005(3) 0.025(3) 0.004(2)
C14 0.032(3) 0.031(3) 0.043(3) -0.006(2) 0.009(2) 0.003(2)
C15 0.025(2) 0.025(2) 0.037(3) -0.011(2) 0.011(2) -0.0024(19)
C16 0.019(2) 0.027(3) 0.046(3) 0.004(2) 0.013(2) 0.0025(18)
C17 0.026(2) 0.033(3) 0.037(3) -0.006(2) 0.006(2) -0.001(2)
C18 0.031(3) 0.067(4) 0.040(3) 0.008(3) 0.008(2) 0.000(3)
C19 0.051(4) 0.048(4) 0.072(4) 0.028(3) 0.020(3) 0.007(3)
C20 0.075(4) 0.029(3) 0.075(5) 0.005(3) 0.023(4) 0.009(3)
C21 0.039(3) 0.029(3) 0.032(3) -0.009(2) 0.006(2) -0.001(2)
C22 0.054(3) 0.036(3) 0.046(3) -0.014(3) 0.011(3) -0.004(3)
C23 0.062(4) 0.029(3) 0.057(4) -0.007(3) 0.019(3) -0.010(3)
C24 0.053(3) 0.032(3) 0.046(3) 0.000(2) 0.021(3) -0.008(2)
C25 0.022(2) 0.033(3) 0.032(3) -0.006(2) 0.0056(19) -0.004(2)
C26 0.028(2) 0.023(2) 0.036(3) 0.000(2) 0.012(2) -0.0009(19)
C27 0.041(3) 0.063(4) 0.039(3) 0.004(3) 0.003(2) -0.010(3)
C28 0.084(5) 0.066(4) 0.027(3) -0.004(3) 0.008(3) -0.014(4)
C29 0.063(4) 0.043(3) 0.063(4) -0.017(3) 0.042(3) -0.013(3)
C30 0.043(3) 0.042(3) 0.084(5) -0.003(3) 0.033(3) 0.005(3)
C31 0.054(3) 0.035(3) 0.035(3) 0.005(2) -0.005(2) -0.001(3)
C32 0.071(4) 0.039(3) 0.039(3) 0.009(2) -0.006(3) -0.007(3)
C33 0.049(3) 0.028(3) 0.052(3) 0.005(2) 0.012(3) -0.006(2)
C34 0.028(2) 0.028(3) 0.039(3) 0.000(2) 0.004(2) -0.001(2)
C35 0.020(2) 0.023(2) 0.037(3) 0.000(2) 0.0103(19) 0.0026(18)
C36 0.023(2) 0.032(3) 0.032(3) -0.001(2) 0.0114(19) -0.006(2)
C37 0.029(2) 0.026(2) 0.039(3) 0.003(2) 0.006(2) 0.000(2)
C38 0.030(3) 0.034(3) 0.043(3) 0.005(2) -0.003(2) -0.004(2)
C39 0.040(3) 0.039(3) 0.032(3) 0.001(2) -0.001(2) -0.012(2)
C40 0.043(3) 0.035(3) 0.037(3) -0.003(2) 0.008(2) -0.005(2)

loop_
_atom_type_symbol
_atom_type_description
_atom_type_scat_dispersion_real
_atom_type_scat_dispersion_imag
_atom_type_scat_source
C C 0.0033 0.0016 'International Tables Vol C Tables 4.2.6.8 and 6.1.1.4'
H H 0.0000 0.0000 'International Tables Vol C Tables 4.2.6.8 and 6.1.1.4'
N N 0.0061 0.0033 'International Tables Vol C Tables 4.2.6.8 and 6.1.1.4'
Cl Cl 0.1484 0.1585 'International Tables Vol C Tables 4.2.6.8 and 6.1.1.4'
Ru Ru -1.2594 0.8363 'International Tables Vol C Tables 4.2.6.8 and 6.1.1.4'

loop_
_geom_angle_atom_site_label_1
_geom_angle_atom_site_label_2
_geom_angle_atom_site_label_3
_geom_angle
N10 Ru1 N7 176.49(15)
N10 Ru1 N4 90.50(14)
N7 Ru1 N4 87.52(14)
N10 Ru1 N1 89.16(14)
N7 Ru1 N1 92.65(14)
N4 Ru1 N1 176.55(15)
N10 Ru1 Ru2 89.26(10)
N7 Ru1 Ru2 87.76(10)
N4 Ru1 Ru2 87.53(11)
N1 Ru1 Ru2 89.03(10)
N10 Ru1 Cl1 92.53(10)
N7 Ru1 Cl1 90.43(11)
N4 Ru1 Cl1 91.73(11)
N1 Ru1 Cl1 91.71(11)
Ru2 Ru1 Cl1 178.07(3)
N2 Ru2 N5 177.27(15)
N2 Ru2 N8 88.34(14)
N5 Ru2 N8 89.02(14)
N2 Ru2 N11 89.43(14)
N5 Ru2 N11 93.19(14)
N8 Ru2 N11 177.46(14)
N2 Ru2 Ru1 88.88(10)
N5 Ru2 Ru1 90.43(10)
N8 Ru2 Ru1 89.85(10)
N11 Ru2 Ru1 88.90(10)
N2 Ru2 N3 57.78(13)
N5 Ru2 N3 123.22(13)
N8 Ru2 N3 95.66(13)
N11 Ru2 N3 84.17(13)
Ru1 Ru2 N3 145.89(9)
C1 N1 C5 118.5(4)
C1 N1 Ru1 122.1(3)
C5 N1 Ru1 119.3(3)
C5 N2 C6 129.6(4)
C5 N2 Ru2 122.8(3)
C6 N2 Ru2 106.3(3)
C10 N3 C6 119.0(4)
C10 N3 Ru2 151.7(3)
C6 N3 Ru2 86.6(3)
C15 N4 C11 118.7(4)
C15 N4 Ru1 120.2(3)
C11 N4 Ru1 121.1(3)
C15 N5 C16 120.1(4)
C15 N5 Ru2 118.6(3)
C16 N5 Ru2 120.3(3)
C16 N6 C20 116.4(5)
C21 N7 C25 117.7(4)
C21 N7 Ru1 122.7(3)
C25 N7 Ru1 119.6(3)
C25 N8 C26 116.9(4)
C25 N8 Ru2 118.8(3)
C26 N8 Ru2 123.2(3)
C26 N9 C30 117.2(5)
C35 N10 C31 119.1(4)
C35 N10 Ru1 119.7(3)
C31 N10 Ru1 121.0(3)
C35 N11 C36 121.1(4)
C35 N11 Ru2 120.3(3)
C36 N11 Ru2 116.7(3)
C40 N12 C36 117.3(4)
N1 C1 C2 122.7(5)
C3 C2 C1 118.6(5)
C4 C3 C2 120.1(4)
C3 C4 C5 119.1(4)
N1 C5 N2 114.5(4)
N1 C5 C4 120.8(4)
N2 C5 C4 124.6(4)
N3 C6 N2 108.5(4)
N3 C6 C7 121.4(4)
N2 C6 C7 129.8(4)
C8 C7 C6 118.4(5)
C7 C8 C9 120.5(5)
C8 C9 C10 117.4(5)
N3 C10 C9 123.2(5)
C12 C11 N4 122.8(5)
C11 C12 C13 118.9(5)
C14 C13 C12 119.9(5)
C13 C14 C15 118.9(5)
N4 C15 N5 116.7(4)
N4 C15 C14 120.8(4)
N5 C15 C14 122.5(4)
N6 C16 C17 122.6(4)
N6 C16 N5 117.8(4)
C17 C16 N5 119.4(4)
C16 C17 C18 118.7(5)
C19 C18 C17 120.7(5)
C18 C19 C20 117.4(5)
N6 C20 C19 124.2(5)
C22 C21 N7 123.7(5)
C21 C22 C23 119.0(5)
C24 C23 C22 119.3(5)
C23 C24 C25 120.1(5)
N8 C25 N7 116.5(4)
N8 C25 C24 123.3(4)
N7 C25 C24 120.1(4)
N9 C26 C27 122.8(4)
N9 C26 N8 116.3(4)
C27 C26 N8 120.9(4)
C26 C27 C28 117.1(5)
C29 C28 C27 120.7(5)
C30 C29 C28 118.4(5)
C29 C30 N9 123.8(5)
N10 C31 C32 123.5(5)
C31 C32 C33 117.9(5)
C34 C33 C32 120.0(5)
C33 C34 C35 120.4(5)
N10 C35 N11 116.8(4)
N10 C35 C34 119.1(4)
N11 C35 C34 124.0(4)
N12 C36 C37 121.5(4)
N12 C36 N11 119.9(4)
C37 C36 N11 118.5(4)
C38 C37 C36 119.7(4)
C37 C38 C39 119.0(5)
C40 C39 C38 117.9(5)
N12 C40 C39 124.5(5)

loop_
_geom_bond_atom_site_label_1
_geom_bond_atom_site_label_2
_geom_bond_distance
Ru1 N10 2.099(4)
Ru1 N7 2.103(4)
Ru1 N4 2.109(4)
Ru1 N1 2.132(4)
Ru1 Ru2 2.2932(5)
Ru1 Cl1 2.5349(12)
Ru2 N2 2.032(3)
Ru2 N5 2.040(3)
Ru2 N8 2.059(4)
Ru2 N11 2.071(3)
Ru2 N3 2.490(4)
N1 C1 1.346(6)
N1 C5 1.360(6)
N2 C5 1.362(6)
N2 C6 1.383(6)
N3 C10 1.321(6)
N3 C6 1.353(6)
N4 C15 1.344(6)
N4 C11 1.366(5)
N5 C15 1.378(5)
N5 C16 1.395(6)
N6 C16 1.355(6)
N6 C20 1.359(7)
N7 C21 1.359(5)
N7 C25 1.371(5)
N8 C25 1.358(5)
N8 C26 1.423(5)
N9 C26 1.337(6)
N9 C30 1.351(6)
N10 C35 1.346(6)
N10 C31 1.361(6)
N11 C35 1.354(5)
N11 C36 1.413(6)
N12 C40 1.338(6)
N12 C36 1.338(6)
C1 C2 1.387(7)
C2 C3 1.381(7)
C3 C4 1.364(7)
C4 C5 1.416(6)
C6 C7 1.397(6)
C7 C8 1.378(7)
C8 C9 1.379(7)
C9 C10 1.399(7)
C11 C12 1.365(7)
C12 C13 1.382(7)
C13 C14 1.374(6)
C14 C15 1.422(6)
C16 C17 1.370(6)
C17 C18 1.376(7)
C18 C19 1.367(8)
C19 C20 1.367(8)
C21 C22 1.357(7)
C22 C23 1.385(7)
C23 C24 1.363(7)
C24 C25 1.414(6)
C26 C27 1.371(7)
C27 C28 1.392(7)
C28 C29 1.352(8)
C29 C30 1.335(8)
C31 C32 1.371(7)
C32 C33 1.390(7)
C33 C34 1.355(7)
C34 C35 1.434(6)
C36 C37 1.401(6)
C37 C38 1.368(6)
C38 C39 1.379(7)
C39 C40 1.372(7)
